data_4070697
loop_
_publ_author_name
'Petrovic, Dejan'
'Hrib, Cristian G.'
'Randoll, S\"oren'
'Jones, Peter G.'
'Tamm, Matthias'

_publ_section_title
;
 Synthesis and Reactivity of 16-Electron Cycloheptatrienyl-Molybdenum(0)
 Complexes with Bis(imidazolin-2-imine) Ligands
;
_journal_issue 4
_journal_name_full Organometallics
_journal_page_first 778
_journal_paper_doi 10.1021/om700953u
_journal_volume 27
_journal_year 2008
_chemical_formula_sum 'C25 H38 B2 F8 Mo N7'
_chemical_formula_weight 706.18
_chemical_name_systematic
; 
 ? 
;
_space_group_IT_number 61
_symmetry_cell_setting orthorhombic
_symmetry_space_group_name_Hall '-P 2ac 2ab'
_symmetry_space_group_name_H-M 'P b c a'
_atom_sites_solution_hydrogens geom
_atom_sites_solution_primary direct
_atom_sites_solution_secondary difmap
_audit_creation_method SHELXL-97
_cell_angle_alpha 90.00
_cell_angle_beta 90.00
_cell_angle_gamma 90.00
_cell_formula_units_Z 8
_cell_length_a 20.015(2)
_cell_length_b 14.9142(14)
_cell_length_c 20.075(2)
_cell_measurement_reflns_used 8249
_cell_measurement_temperature 133(2)
_cell_measurement_theta_max 28
_cell_measurement_theta_min 2
_cell_volume 5992.5(10)
_computing_cell_refinement 'Bruker SAINT'
_computing_data_collection 'Bruker SMART'
_computing_data_reduction 'Bruker SAINT'
_computing_molecular_graphics 'Siemens XP'
_computing_publication_material SHELXL-97
_computing_structure_refinement 'SHELXL-97 (Sheldrick, 1997)'
_computing_structure_solution 'SHELXS-97 (Sheldrick, 1990)'
_diffrn_ambient_temperature 133(2)
_diffrn_detector_area_resol_mean 8.192
_diffrn_measured_fraction_theta_full 1.000
_diffrn_measured_fraction_theta_max 1.000
_diffrn_measurement_device_type 'Bruker SMART 1000 CCD'
_diffrn_measurement_method '\w- and \f-scans'
_diffrn_radiation_monochromator graphite
_diffrn_radiation_source 'fine-focus sealed tube'
_diffrn_radiation_type MoK\a
_diffrn_radiation_wavelength 0.71073
_diffrn_reflns_av_R_equivalents 0.0656
_diffrn_reflns_av_sigmaI/netI 0.0293
_diffrn_reflns_limit_h_max 26
_diffrn_reflns_limit_h_min -26
_diffrn_reflns_limit_k_max 19
_diffrn_reflns_limit_k_min -19
_diffrn_reflns_limit_l_max 26
_diffrn_reflns_limit_l_min -26
_diffrn_reflns_number 98316
_diffrn_reflns_theta_full 28.00
_diffrn_reflns_theta_max 28.28
_diffrn_reflns_theta_min 1.98
_diffrn_standards_decay_% 0
_exptl_absorpt_coefficient_mu 0.517
_exptl_absorpt_correction_T_max 0.9598
_exptl_absorpt_correction_T_min 0.8695
_exptl_absorpt_correction_type multi-scan
_exptl_absorpt_process_details SADABS
_exptl_crystal_colour braun
_exptl_crystal_density_diffrn 1.565
_exptl_crystal_density_method 'not measured'
_exptl_crystal_description prism
_exptl_crystal_F_000 2888
_exptl_crystal_size_max 0.30
_exptl_crystal_size_mid 0.15
_exptl_crystal_size_min 0.08
_refine_diff_density_max 0.734
_refine_diff_density_min -0.669
_refine_diff_density_rms 0.094
_refine_ls_extinction_method none
_refine_ls_goodness_of_fit_ref 1.059
_refine_ls_hydrogen_treatment 'rigid methyls, others riding'
_refine_ls_matrix_type full
_refine_ls_number_parameters 397
_refine_ls_number_reflns 7433
_refine_ls_number_restraints 0
_refine_ls_restrained_S_all 1.059
_refine_ls_R_factor_all 0.0684
_refine_ls_R_factor_gt 0.0366
_refine_ls_shift/su_max 0.002
_refine_ls_shift/su_mean 0.000
_refine_ls_structure_factor_coef Fsqd
_refine_ls_weighting_details 'calc w=1/[\s^2^(Fo^2^)+(0.0349P)^2^+11.3614P] where P=(Fo^2^+2Fc^2^)/3'
_refine_ls_weighting_scheme calc
_refine_ls_wR_factor_gt 0.0806
_refine_ls_wR_factor_ref 0.0990
_reflns_number_gt 5077
_reflns_number_total 7433
_reflns_threshold_expression >2sigma(I)
_cod_data_source_file om700953u-file002.cif
_cod_data_source_block dean68
_cod_original_sg_symbol_H-M Pbca
_cod_database_code 4070697

loop_
_symmetry_equiv_pos_as_xyz
'x, y, z'
'-x+1/2, -y, z+1/2'
'-x, y+1/2, -z+1/2'
'x+1/2, -y+1/2, -z'
'-x, -y, -z'
'x-1/2, y, -z-1/2'
'x, -y-1/2, z-1/2'
'-x-1/2, y-1/2, z'

loop_
_atom_site_label
_atom_site_type_symbol
_atom_site_fract_x
_atom_site_fract_y
_atom_site_fract_z
_atom_site_U_iso_or_equiv
_atom_site_adp_type
_atom_site_occupancy
_atom_site_symmetry_multiplicity
_atom_site_calc_flag
_atom_site_refinement_flags
Mo Mo 0.747676(11) 0.660355(14) 0.364647(10) 0.01490(7) Uani 1 1 d .
N1 N 0.68667(11) 0.58832(16) 0.43579(11) 0.0203(5) Uani 1 1 d .
N2 N 0.81840(11) 0.58345(15) 0.41928(11) 0.0195(5) Uani 1 1 d .
N3 N 0.58694(10) 0.62061(16) 0.50198(11) 0.0200(5) Uani 1 1 d .
N4 N 0.57377(11) 0.57906(16) 0.39881(12) 0.0231(5) Uani 1 1 d .
N5 N 0.92286(11) 0.61155(16) 0.47753(11) 0.0197(5) Uani 1 1 d .
N6 N 0.92933(11) 0.58149(16) 0.37204(11) 0.0209(5) Uani 1 1 d .
N7 N 0.74098(11) 0.54260(16) 0.29673(11) 0.0228(5) Uani 1 1 d .
C1 C 0.72628(14) 0.5550(2) 0.49358(15) 0.0271(6) Uani 1 1 d .
H1A H 0.7011 0.5084 0.5182 0.033 Uiso 1 1 calc R
H1B H 0.7369 0.6047 0.5245 0.033 Uiso 1 1 calc R
C2 C 0.78899(14) 0.5164(2) 0.46461(15) 0.0267(6) Uani 1 1 d .
H2A H 0.8210 0.5017 0.5006 0.032 Uiso 1 1 calc R
H2B H 0.7787 0.4607 0.4399 0.032 Uiso 1 1 calc R
C3 C 0.62041(14) 0.59607(19) 0.44583(14) 0.0210(6) Uani 1 1 d .
C4 C 0.51765(13) 0.61827(19) 0.48904(15) 0.0229(6) Uani 1 1 d .
C5 C 0.50988(13) 0.5932(2) 0.42519(15) 0.0243(6) Uani 1 1 d .
C6 C 0.46744(14) 0.6398(2) 0.54118(16) 0.0296(7) Uani 1 1 d .
H6A H 0.4228 0.6233 0.5253 0.044 Uiso 1 1 calc R
H6B H 0.4687 0.7042 0.5508 0.044 Uiso 1 1 calc R
H6C H 0.4777 0.6060 0.5818 0.044 Uiso 1 1 calc R
C7 C 0.44845(15) 0.5813(2) 0.38423(17) 0.0349(8) Uani 1 1 d .
H7A H 0.4089 0.5892 0.4124 0.052 Uiso 1 1 calc R
H7B H 0.4481 0.5209 0.3650 0.052 Uiso 1 1 calc R
H7C H 0.4479 0.6259 0.3484 0.052 Uiso 1 1 calc R
C8 C 0.61640(14) 0.6589(2) 0.56201(14) 0.0290(7) Uani 1 1 d .
H8A H 0.6333 0.6105 0.5904 0.044 Uiso 1 1 calc R
H8B H 0.5824 0.6930 0.5863 0.044 Uiso 1 1 calc R
H8C H 0.6533 0.6987 0.5497 0.044 Uiso 1 1 calc R
C9 C 0.58729(15) 0.5354(2) 0.33552(15) 0.0324(7) Uani 1 1 d .
H9A H 0.5985 0.5807 0.3020 0.049 Uiso 1 1 calc R
H9B H 0.5476 0.5021 0.3211 0.049 Uiso 1 1 calc R
H9C H 0.6249 0.4938 0.3407 0.049 Uiso 1 1 calc R
C10 C 0.88549(13) 0.59157(18) 0.42288(13) 0.0188(5) Uani 1 1 d .
C11 C 0.99040(13) 0.61246(19) 0.46052(14) 0.0215(6) Uani 1 1 d .
C12 C 0.99470(13) 0.59480(19) 0.39493(14) 0.0223(6) Uani 1 1 d .
C13 C 1.04326(14) 0.6312(2) 0.51080(15) 0.0272(6) Uani 1 1 d .
H13A H 1.0873 0.6266 0.4897 0.041 Uiso 1 1 calc R
H13B H 1.0401 0.5874 0.5471 0.041 Uiso 1 1 calc R
H13C H 1.0372 0.6918 0.5287 0.041 Uiso 1 1 calc R
C14 C 1.05346(15) 0.5898(2) 0.34928(16) 0.0316(7) Uani 1 1 d .
H14A H 1.0945 0.6003 0.3747 0.047 Uiso 1 1 calc R
H14B H 1.0492 0.6356 0.3145 0.047 Uiso 1 1 calc R
H14C H 1.0553 0.5303 0.3287 0.047 Uiso 1 1 calc R
C15 C 0.89600(15) 0.6366(2) 0.54269(14) 0.0281(7) Uani 1 1 d .
H15A H 0.8499 0.6576 0.5375 0.042 Uiso 1 1 calc R
H15B H 0.9233 0.6845 0.5619 0.042 Uiso 1 1 calc R
H15C H 0.8967 0.5843 0.5723 0.042 Uiso 1 1 calc R
C16 C 0.91160(15) 0.5501(2) 0.30554(14) 0.0303(7) Uani 1 1 d .
H16A H 0.8670 0.5230 0.3066 0.046 Uiso 1 1 calc R
H16B H 0.9443 0.5054 0.2908 0.046 Uiso 1 1 calc R
H16C H 0.9116 0.6008 0.2745 0.046 Uiso 1 1 calc R
C17 C 0.73060(15) 0.79311(19) 0.41596(14) 0.0254(6) Uani 1 1 d .
H17 H 0.7217 0.8123 0.4602 0.031 Uiso 1 1 calc R
C18 C 0.79810(15) 0.78692(19) 0.39853(14) 0.0247(6) Uani 1 1 d .
H18 H 0.8290 0.8007 0.4330 0.030 Uiso 1 1 calc R
C19 C 0.82682(14) 0.76282(19) 0.33624(14) 0.0236(6) Uani 1 1 d .
H19 H 0.8742 0.7635 0.3344 0.028 Uiso 1 1 calc R
C20 C 0.79414(14) 0.7382(2) 0.27726(14) 0.0243(6) Uani 1 1 d .
H20 H 0.8220 0.7246 0.2403 0.029 Uiso 1 1 calc R
C21 C 0.72435(15) 0.7313(2) 0.26635(14) 0.0254(6) Uani 1 1 d .
H21 H 0.7121 0.7113 0.2231 0.031 Uiso 1 1 calc R
C22 C 0.67034(14) 0.7491(2) 0.30900(14) 0.0262(6) Uani 1 1 d .
H22 H 0.6269 0.7432 0.2904 0.031 Uiso 1 1 calc R
C23 C 0.67369(14) 0.77457(19) 0.37634(14) 0.0244(6) Uani 1 1 d .
H23 H 0.6319 0.7802 0.3984 0.029 Uiso 1 1 calc R
C24 C 0.73569(14) 0.49491(19) 0.25246(14) 0.0233(6) Uani 1 1 d .
C25 C 0.72704(18) 0.4367(2) 0.19499(15) 0.0342(7) Uani 1 1 d .
H25A H 0.6861 0.4013 0.2004 0.051 Uiso 1 1 calc R
H25B H 0.7655 0.3963 0.1913 0.051 Uiso 1 1 calc R
H25C H 0.7237 0.4733 0.1546 0.051 Uiso 1 1 calc R
F1 F 0.47295(15) 0.73957(17) 0.25026(16) 0.0815(8) Uani 1 1 d .
F2 F 0.51951(12) 0.8279(2) 0.32786(12) 0.0800(9) Uani 1 1 d .
F3 F 0.42778(12) 0.87298(18) 0.27428(13) 0.0639(7) Uani 1 1 d .
F4 F 0.52589(13) 0.86524(18) 0.21982(12) 0.0660(7) Uani 1 1 d .
F5 F 0.29232(9) 0.61584(13) 0.35068(8) 0.0342(4) Uani 1 1 d .
F6 F 0.20548(9) 0.63795(15) 0.42175(10) 0.0434(5) Uani 1 1 d .
F7 F 0.26543(10) 0.75703(12) 0.38598(9) 0.0358(4) Uani 1 1 d .
F8 F 0.31209(8) 0.65732(13) 0.45745(8) 0.0325(4) Uani 1 1 d .
B1 B 0.48695(18) 0.8261(3) 0.26835(19) 0.0333(8) Uani 1 1 d .
B2 B 0.26888(16) 0.6669(2) 0.40352(16) 0.0241(7) Uani 1 1 d .

loop_
_atom_site_aniso_label
_atom_site_aniso_U_11
_atom_site_aniso_U_22
_atom_site_aniso_U_33
_atom_site_aniso_U_23
_atom_site_aniso_U_13
_atom_site_aniso_U_12
Mo 0.01608(10) 0.01467(11) 0.01396(10) -0.00057(8) 0.00134(9) -0.00059(9)
N1 0.0164(11) 0.0212(13) 0.0233(12) 0.0030(9) 0.0020(9) -0.0008(9)
N2 0.0186(11) 0.0167(12) 0.0234(11) 0.0026(9) 0.0023(9) 0.0005(9)
N3 0.0159(10) 0.0221(13) 0.0220(11) 0.0013(10) 0.0022(9) -0.0011(9)
N4 0.0197(11) 0.0261(14) 0.0235(12) -0.0008(10) 0.0012(9) -0.0043(9)
N5 0.0193(11) 0.0196(13) 0.0201(11) -0.0002(9) 0.0002(9) 0.0006(9)
N6 0.0171(11) 0.0230(13) 0.0225(12) -0.0024(9) 0.0013(9) 0.0019(9)
N7 0.0240(12) 0.0230(13) 0.0213(11) -0.0018(9) 0.0018(9) -0.0034(9)
C1 0.0244(13) 0.0318(17) 0.0252(15) 0.0111(13) 0.0015(11) -0.0006(12)
C2 0.0254(14) 0.0220(16) 0.0327(16) 0.0078(12) 0.0016(12) -0.0024(12)
C3 0.0230(14) 0.0154(14) 0.0246(14) 0.0025(11) 0.0025(11) -0.0043(10)
C4 0.0165(13) 0.0206(15) 0.0316(15) 0.0041(12) 0.0008(11) 0.0009(10)
C5 0.0165(13) 0.0260(16) 0.0303(15) 0.0029(12) 0.0003(11) -0.0019(11)
C6 0.0236(14) 0.0290(18) 0.0361(17) 0.0005(13) 0.0074(13) 0.0011(12)
C7 0.0227(15) 0.045(2) 0.0371(18) -0.0002(15) -0.0041(13) -0.0027(13)
C8 0.0239(14) 0.0391(19) 0.0240(15) -0.0033(13) 0.0012(11) -0.0024(13)
C9 0.0289(16) 0.044(2) 0.0246(15) -0.0075(14) 0.0025(12) -0.0106(14)
C10 0.0203(13) 0.0139(13) 0.0223(13) -0.0003(10) -0.0008(10) 0.0029(10)
C11 0.0174(13) 0.0192(15) 0.0280(14) 0.0011(11) 0.0020(11) 0.0013(10)
C12 0.0176(13) 0.0214(15) 0.0280(15) 0.0015(12) -0.0005(11) 0.0022(10)
C13 0.0220(14) 0.0288(17) 0.0308(16) 0.0005(13) -0.0051(12) 0.0006(11)
C14 0.0210(14) 0.042(2) 0.0314(16) 0.0003(14) 0.0050(12) 0.0057(13)
C15 0.0291(15) 0.0348(19) 0.0205(14) -0.0041(12) 0.0016(12) 0.0042(13)
C16 0.0283(15) 0.0403(19) 0.0224(15) -0.0089(13) -0.0011(12) 0.0070(13)
C17 0.0365(16) 0.0171(15) 0.0226(14) -0.0030(11) 0.0023(11) 0.0011(11)
C18 0.0310(15) 0.0172(15) 0.0258(14) 0.0008(11) -0.0040(12) -0.0063(11)
C19 0.0225(13) 0.0179(15) 0.0305(15) 0.0052(11) 0.0027(11) -0.0039(11)
C20 0.0286(14) 0.0244(16) 0.0198(14) 0.0069(11) 0.0058(11) 0.0007(12)
C21 0.0321(14) 0.0263(16) 0.0179(13) 0.0028(11) -0.0032(11) 0.0028(12)
C22 0.0259(14) 0.0239(16) 0.0287(15) 0.0038(12) -0.0019(11) 0.0046(11)
C23 0.0242(14) 0.0212(15) 0.0277(15) 0.0012(11) 0.0085(11) 0.0055(11)
C24 0.0287(16) 0.0207(14) 0.0206(13) 0.0011(11) 0.0033(10) -0.0031(11)
C25 0.054(2) 0.0274(17) 0.0212(15) -0.0051(12) 0.0016(14) -0.0094(15)
F1 0.101(2) 0.0347(14) 0.109(2) -0.0183(15) 0.0170(18) -0.0066(14)
F2 0.0440(13) 0.158(3) 0.0380(13) -0.0018(15) -0.0113(11) 0.0117(16)
F3 0.0491(14) 0.0670(17) 0.0755(17) -0.0080(14) -0.0059(12) 0.0233(12)
F4 0.0736(17) 0.0731(18) 0.0513(14) 0.0074(13) 0.0134(12) -0.0109(14)
F5 0.0436(11) 0.0339(11) 0.0253(9) -0.0084(8) -0.0073(8) 0.0055(8)
F6 0.0262(9) 0.0553(14) 0.0487(12) 0.0124(10) -0.0027(8) -0.0088(9)
F7 0.0538(12) 0.0234(10) 0.0302(9) 0.0010(7) -0.0029(8) -0.0001(8)
F8 0.0298(9) 0.0468(12) 0.0208(8) -0.0013(8) -0.0055(7) 0.0054(8)
B1 0.0301(18) 0.036(2) 0.0340(19) -0.0029(15) -0.0031(14) 0.0025(15)
B2 0.0252(15) 0.0271(18) 0.0201(15) 0.0020(13) -0.0018(12) -0.0030(13)

loop_
_atom_type_symbol
_atom_type_description
_atom_type_scat_dispersion_real
_atom_type_scat_dispersion_imag
_atom_type_scat_source
C C 0.0033 0.0016 'International Tables Vol C Tables 4.2.6.8 and 6.1.1.4'
H H 0.0000 0.0000 'International Tables Vol C Tables 4.2.6.8 and 6.1.1.4'
B B 0.0013 0.0007 'International Tables Vol C Tables 4.2.6.8 and 6.1.1.4'
N N 0.0061 0.0033 'International Tables Vol C Tables 4.2.6.8 and 6.1.1.4'
F F 0.0171 0.0103 'International Tables Vol C Tables 4.2.6.8 and 6.1.1.4'
Mo Mo -1.6832 0.6857 'International Tables Vol C Tables 4.2.6.8 and 6.1.1.4'

loop_
_geom_angle_atom_site_label_1
_geom_angle_atom_site_label_2
_geom_angle_atom_site_label_3
_geom_angle
N2 Mo N1 76.55(8)
N2 Mo N7 86.02(9)
N1 Mo N7 88.77(9)
N2 Mo C18 89.88(10)
N1 Mo C18 118.09(10)
N7 Mo C18 151.05(10)
N2 Mo C17 109.78(10)
N1 Mo C17 92.80(10)
N7 Mo C17 164.06(10)
C18 Mo C17 36.18(11)
N2 Mo C23 141.80(10)
N1 Mo C23 86.35(9)
N7 Mo C23 128.02(10)
C18 Mo C23 68.35(11)
C17 Mo C23 36.46(10)
N2 Mo C19 91.61(9)
N1 Mo C19 153.14(10)
N7 Mo C19 114.73(9)
C18 Mo C19 36.68(10)
C17 Mo C19 68.32(11)
C23 Mo C19 88.63(11)
N2 Mo C21 146.13(9)
N1 Mo C21 133.13(10)
N7 Mo C21 79.87(10)
C18 Mo C21 87.96(11)
C17 Mo C21 87.55(11)
C23 Mo C21 66.98(10)
C19 Mo C21 67.36(10)
N2 Mo C20 113.36(9)
N1 Mo C20 169.09(9)
N7 Mo C20 87.45(10)
C18 Mo C20 67.98(10)
C17 Mo C20 88.08(10)
C23 Mo C20 87.92(10)
C19 Mo C20 35.68(10)
C21 Mo C20 36.01(10)
N2 Mo C22 177.36(10)
N1 Mo C22 102.95(9)
N7 Mo C22 96.58(10)
C18 Mo C22 88.08(11)
C17 Mo C22 67.61(11)
C23 Mo C22 35.64(10)
C19 Mo C22 87.76(10)
C21 Mo C22 35.46(10)
C20 Mo C22 67.36(10)
C3 N1 C1 115.8(2)
C3 N1 Mo 127.72(19)
C1 N1 Mo 112.28(16)
C10 N2 C2 115.1(2)
C10 N2 Mo 129.89(18)
C2 N2 Mo 114.72(17)
C3 N3 C4 108.9(2)
C3 N3 C8 126.2(2)
C4 N3 C8 124.0(2)
C3 N4 C5 109.8(2)
C3 N4 C9 124.5(2)
C5 N4 C9 124.6(2)
C10 N5 C11 109.7(2)
C10 N5 C15 125.1(2)
C11 N5 C15 124.9(2)
C10 N6 C12 110.0(2)
C10 N6 C16 124.6(2)
C12 N6 C16 125.0(2)
C24 N7 Mo 166.4(2)
N1 C1 C2 105.8(2)
N2 C2 C1 108.3(2)
N1 C3 N4 124.0(3)
N1 C3 N3 129.2(3)
N4 C3 N3 106.8(2)
C5 C4 N3 107.2(2)
C5 C4 C6 130.8(3)
N3 C4 C6 122.0(3)
C4 C5 N4 107.3(2)
C4 C5 C7 130.9(3)
N4 C5 C7 121.8(3)
N2 C10 N6 126.4(2)
N2 C10 N5 127.5(2)
N6 C10 N5 106.0(2)
C12 C11 N5 107.4(2)
C12 C11 C13 130.9(3)
N5 C11 C13 121.7(2)
C11 C12 N6 106.8(2)
C11 C12 C14 131.4(3)
N6 C12 C14 121.8(3)
C18 C17 C23 128.6(3)
C18 C17 Mo 71.45(16)
C23 C17 Mo 72.21(16)
C17 C18 C19 128.8(3)
C17 C18 Mo 72.37(16)
C19 C18 Mo 72.72(16)
C20 C19 C18 128.3(3)
C20 C19 Mo 73.19(16)
C18 C19 Mo 70.60(15)
C19 C20 C21 127.5(3)
C19 C20 Mo 71.13(15)
C21 C20 Mo 71.48(16)
C22 C21 C20 130.6(3)
C22 C21 Mo 73.65(16)
C20 C21 Mo 72.51(16)
C21 C22 C23 126.9(3)
C21 C22 Mo 70.88(16)
C23 C22 Mo 70.12(16)
C22 C23 C17 129.1(3)
C22 C23 Mo 74.25(16)
C17 C23 Mo 71.33(16)
N7 C24 C25 177.7(3)
F2 B1 F1 110.5(3)
F2 B1 F4 110.0(3)
F1 B1 F4 109.1(3)
F2 B1 F3 109.0(3)
F1 B1 F3 109.0(3)
F4 B1 F3 109.4(3)
F5 B2 F6 109.8(3)
F5 B2 F7 110.7(2)
F6 B2 F7 108.8(3)
F5 B2 F8 109.1(2)
F6 B2 F8 109.3(2)
F7 B2 F8 109.1(3)

loop_
_geom_bond_atom_site_label_1
_geom_bond_atom_site_label_2
_geom_bond_distance
Mo N2 2.127(2)
Mo N1 2.164(2)
Mo N7 2.227(2)
Mo C18 2.246(3)
Mo C17 2.258(3)
Mo C23 2.269(3)
Mo C19 2.274(3)
Mo C21 2.287(3)
Mo C20 2.300(3)
Mo C22 2.322(3)
N1 C3 1.346(3)
N1 C1 1.491(3)
N2 C10 1.350(3)
N2 C2 1.475(3)
N3 C3 1.361(3)
N3 C4 1.411(3)
N3 C8 1.458(4)
N4 C3 1.351(4)
N4 C5 1.400(4)
N4 C9 1.454(4)
N5 C10 1.361(3)
N5 C11 1.394(3)
N5 C15 1.463(3)
N6 C10 1.354(3)
N6 C12 1.401(3)
N6 C16 1.458(3)
N7 C24 1.143(4)
C1 C2 1.498(4)
C4 C5 1.344(4)
C4 C6 1.486(4)
C5 C7 1.490(4)
C11 C12 1.346(4)
C11 C13 1.489(4)
C12 C14 1.493(4)
C17 C18 1.399(4)
C17 C23 1.416(4)
C18 C19 1.422(4)
C19 C20 1.402(4)
C20 C21 1.418(4)
C21 C22 1.404(4)
C22 C23 1.406(4)
C24 C25 1.454(4)
F1 B1 1.369(5)
F2 B1 1.361(4)
F3 B1 1.381(4)
F4 B1 1.378(5)
F5 B2 1.388(4)
F6 B2 1.389(4)
F7 B2 1.391(4)
F8 B2 1.393(4)

loop_
_geom_torsion_atom_site_label_1
_geom_torsion_atom_site_label_2
_geom_torsion_atom_site_label_3
_geom_torsion_atom_site_label_4
_geom_torsion
N2 Mo N1 C3 175.6(3)
N7 Mo N1 C3 -98.2(2)
C18 Mo N1 C3 93.0(2)
C17 Mo N1 C3 65.9(2)
C23 Mo N1 C3 30.0(2)
C19 Mo N1 C3 109.7(3)
C21 Mo N1 C3 -23.4(3)
C20 Mo N1 C3 -28.5(6)
C22 Mo N1 C3 -1.8(3)
N2 Mo N1 C1 19.70(19)
N7 Mo N1 C1 105.90(19)
C18 Mo N1 C1 -62.8(2)
C17 Mo N1 C1 -90.0(2)
C23 Mo N1 C1 -125.9(2)
C19 Mo N1 C1 -46.2(3)
C21 Mo N1 C1 -179.24(19)
C20 Mo N1 C1 175.7(5)
C22 Mo N1 C1 -157.63(19)
N1 Mo N2 C10 -164.6(3)
N7 Mo N2 C10 105.8(2)
C18 Mo N2 C10 -45.6(2)
C17 Mo N2 C10 -76.4(3)
C23 Mo N2 C10 -98.7(3)
C19 Mo N2 C10 -8.9(2)
C21 Mo N2 C10 40.6(3)
C20 Mo N2 C10 20.3(3)
C22 Mo N2 C10 -85(2)
N1 Mo N2 C2 9.34(19)
N7 Mo N2 C2 -80.3(2)
C18 Mo N2 C2 128.3(2)
C17 Mo N2 C2 97.5(2)
C23 Mo N2 C2 75.1(2)
C19 Mo N2 C2 165.0(2)
C21 Mo N2 C2 -145.5(2)
C20 Mo N2 C2 -165.84(19)
C22 Mo N2 C2 89(2)
N2 Mo N7 C24 -146.1(9)
N1 Mo N7 C24 137.3(9)
C18 Mo N7 C24 -63.6(10)
C17 Mo N7 C24 41.4(11)
C23 Mo N7 C24 52.9(10)
C19 Mo N7 C24 -56.2(9)
C21 Mo N7 C24 3.0(9)
C20 Mo N7 C24 -32.5(9)
C22 Mo N7 C24 34.4(9)
C3 N1 C1 C2 157.1(2)
Mo N1 C1 C2 -43.9(3)
C10 N2 C2 C1 138.6(3)
Mo N2 C2 C1 -36.2(3)
N1 C1 C2 N2 50.7(3)
C1 N1 C3 N4 -144.1(3)
Mo N1 C3 N4 60.7(4)
C1 N1 C3 N3 35.4(4)
Mo N1 C3 N3 -119.7(3)
C5 N4 C3 N1 179.8(3)
C9 N4 C3 N1 11.4(4)
C5 N4 C3 N3 0.2(3)
C9 N4 C3 N3 -168.2(3)
C4 N3 C3 N1 -179.4(3)
C8 N3 C3 N1 11.0(5)
C4 N3 C3 N4 0.2(3)
C8 N3 C3 N4 -169.4(3)
C3 N3 C4 C5 -0.5(3)
C8 N3 C4 C5 169.4(3)
C3 N3 C4 C6 178.6(3)
C8 N3 C4 C6 -11.4(4)
N3 C4 C5 N4 0.6(3)
C6 C4 C5 N4 -178.4(3)
N3 C4 C5 C7 -178.6(3)
C6 C4 C5 C7 2.3(6)
C3 N4 C5 C4 -0.5(3)
C9 N4 C5 C4 167.8(3)
C3 N4 C5 C7 178.8(3)
C9 N4 C5 C7 -12.8(4)
C2 N2 C10 N6 122.9(3)
Mo N2 C10 N6 -63.2(4)
C2 N2 C10 N5 -57.2(4)
Mo N2 C10 N5 116.6(3)
C12 N6 C10 N2 -179.9(3)
C16 N6 C10 N2 -7.2(4)
C12 N6 C10 N5 0.3(3)
C16 N6 C10 N5 173.0(3)
C11 N5 C10 N2 179.2(3)
C15 N5 C10 N2 -6.1(5)
C11 N5 C10 N6 -0.9(3)
C15 N5 C10 N6 173.8(3)
C10 N5 C11 C12 1.2(3)
C15 N5 C11 C12 -173.5(3)
C10 N5 C11 C13 -179.1(3)
C15 N5 C11 C13 6.2(4)
N5 C11 C12 N6 -1.0(3)
C13 C11 C12 N6 179.4(3)
N5 C11 C12 C14 178.0(3)
C13 C11 C12 C14 -1.6(6)
C10 N6 C12 C11 0.5(3)
C16 N6 C12 C11 -172.2(3)
C10 N6 C12 C14 -178.6(3)
C16 N6 C12 C14 8.7(4)
N2 Mo C17 C18 60.31(18)
N1 Mo C17 C18 137.02(17)
N7 Mo C17 C18 -127.6(3)
C23 Mo C17 C18 -143.0(3)
C19 Mo C17 C18 -23.33(16)
C21 Mo C17 C18 -89.90(17)
C20 Mo C17 C18 -53.87(17)
C22 Mo C17 C18 -120.12(18)
N2 Mo C17 C23 -156.72(15)
N1 Mo C17 C23 -80.01(17)
N7 Mo C17 C23 15.3(4)
C18 Mo C17 C23 143.0(3)
C19 Mo C17 C23 119.64(18)
C21 Mo C17 C23 53.07(17)
C20 Mo C17 C23 89.10(17)
C22 Mo C17 C23 22.85(16)
C23 C17 C18 C19 1.9(5)
Mo C17 C18 C19 49.0(3)
C23 C17 C18 Mo -47.2(3)
N2 Mo C18 C17 -125.17(17)
N1 Mo C18 C17 -50.52(19)
N7 Mo C18 C17 153.30(19)
C23 Mo C18 C17 22.65(16)
C19 Mo C18 C17 142.0(3)
C21 Mo C18 C17 88.64(17)
C20 Mo C18 C17 119.46(19)
C22 Mo C18 C17 53.15(17)
N2 Mo C18 C19 92.85(17)
N1 Mo C18 C19 167.50(15)
N7 Mo C18 C19 11.3(3)
C17 Mo C18 C19 -142.0(3)
C23 Mo C18 C19 -119.33(18)
C21 Mo C18 C19 -53.34(17)
C20 Mo C18 C19 -22.52(16)
C22 Mo C18 C19 -88.83(17)
C17 C18 C19 C20 -0.9(5)
Mo C18 C19 C20 48.0(3)
C17 C18 C19 Mo -48.9(3)
N2 Mo C19 C20 129.86(17)
N1 Mo C19 C20 -167.49(19)
N7 Mo C19 C20 43.51(19)
C18 Mo C19 C20 -142.5(3)
C17 Mo C19 C20 -119.46(19)
C23 Mo C19 C20 -88.35(18)
C21 Mo C19 C20 -22.80(17)
C22 Mo C19 C20 -52.70(18)
N2 Mo C19 C18 -87.65(17)
N1 Mo C19 C18 -25.0(3)
N7 Mo C19 C18 -174.00(15)
C17 Mo C19 C18 23.04(16)
C23 Mo C19 C18 54.15(17)
C21 Mo C19 C18 119.70(19)
C20 Mo C19 C18 142.5(3)
C22 Mo C19 C18 89.79(17)
C18 C19 C20 C21 -0.4(5)
Mo C19 C20 C21 46.7(3)
C18 C19 C20 Mo -47.1(3)
N2 Mo C20 C19 -56.70(19)
N1 Mo C20 C19 148.9(5)
N7 Mo C20 C19 -141.25(17)
C18 Mo C20 C19 23.10(17)
C17 Mo C20 C19 54.05(18)
C23 Mo C20 C19 90.54(18)
C21 Mo C20 C19 142.5(3)
C22 Mo C20 C19 120.54(19)
N2 Mo C20 C21 160.77(17)
N1 Mo C20 C21 6.3(6)
N7 Mo C20 C21 76.22(18)
C18 Mo C20 C21 -119.4(2)
C17 Mo C20 C21 -88.48(18)
C23 Mo C20 C21 -51.99(18)
C19 Mo C20 C21 -142.5(3)
C22 Mo C20 C21 -21.99(17)
C19 C20 C21 C22 2.3(5)
Mo C20 C21 C22 48.8(3)
C19 C20 C21 Mo -46.6(3)
N2 Mo C21 C22 -176.30(17)
N1 Mo C21 C22 38.2(2)
N7 Mo C21 C22 116.83(18)
C18 Mo C21 C22 -89.55(19)
C17 Mo C21 C22 -53.34(18)
C23 Mo C21 C22 -22.26(17)
C19 Mo C21 C22 -120.8(2)
C20 Mo C21 C22 -143.4(3)
N2 Mo C21 C20 -32.9(3)
N1 Mo C21 C20 -178.36(16)
N7 Mo C21 C20 -99.73(18)
C18 Mo C21 C20 53.89(18)
C17 Mo C21 C20 90.10(18)
C23 Mo C21 C20 121.2(2)
C19 Mo C21 C20 22.61(17)
C22 Mo C21 C20 143.4(3)
C20 C21 C22 C23 -3.7(5)
Mo C21 C22 C23 44.7(3)
C20 C21 C22 Mo -48.4(3)
N2 Mo C22 C21 129(2)
N1 Mo C22 C21 -152.41(17)
N7 Mo C22 C21 -62.16(18)
C18 Mo C22 C21 89.19(19)
C17 Mo C22 C21 119.9(2)
C23 Mo C22 C21 143.3(3)
C19 Mo C22 C21 52.48(19)
C20 Mo C22 C21 22.30(18)
N2 Mo C22 C23 -15(2)
N1 Mo C22 C23 64.34(18)
N7 Mo C22 C23 154.59(17)
C18 Mo C22 C23 -54.06(18)
C17 Mo C22 C23 -23.34(17)
C19 Mo C22 C23 -90.77(18)
C21 Mo C22 C23 -143.3(3)
C20 Mo C22 C23 -120.95(19)
C21 C22 C23 C17 3.8(5)
Mo C22 C23 C17 48.8(3)
C21 C22 C23 Mo -45.0(3)
C18 C17 C23 C22 -3.0(5)
Mo C17 C23 C22 -49.9(3)
C18 C17 C23 Mo 46.9(3)
N2 Mo C23 C22 178.93(16)
N1 Mo C23 C22 -118.33(18)
N7 Mo C23 C22 -32.8(2)
C18 Mo C23 C22 119.47(19)
C17 Mo C23 C22 142.0(3)
C19 Mo C23 C22 88.07(18)
C21 Mo C23 C22 22.16(17)
C20 Mo C23 C22 52.38(18)
N2 Mo C23 C17 37.0(2)
N1 Mo C23 C17 99.72(17)
N7 Mo C23 C17 -174.71(15)
C18 Mo C23 C17 -22.49(16)
C19 Mo C23 C17 -53.89(17)
C21 Mo C23 C17 -119.80(19)
C20 Mo C23 C17 -89.58(17)
C22 Mo C23 C17 -142.0(3)
Mo N7 C24 C25 -34(9)
